data_7223207
loop_
_publ_author_name
'Campos, Vinicius R.'
'Cunha, Anna C.'
'Silva, Wanderson A.'
'Ferreira, Vitor F.'
'Santos de Sousa, Carla'
'Fernandes, Patr\'icia D.'
'Moreira, Vin\'icius N.'
'da Rocha, David R.'
'Dias, Flaviana R. F.'
'Montenegro, Raquel C.'
'de Souza, Maria C. B. V.'
'Boechat, Fernanda da C. S.'
'Franco, Caroline F. J.'
'Resende, Jackson A. L. C.'

_publ_section_title
;
 Synthesis of a new class of naphthoquinone glycoconjugates and evaluation
 of their potential as antitumoral agents
;
_journal_issue 116
_journal_name_full 'RSC Adv.'
_journal_page_first 96222
_journal_paper_doi 10.1039/C5RA19192K
_journal_volume 5
_journal_year 2015
_chemical_absolute_configuration unk
_chemical_compound_source 'synthesis as described'
_chemical_formula_moiety 'C19 H19 N3 O7'
_chemical_formula_sum 'C19 H19 N3 O7'
_chemical_formula_weight 401.37
_chemical_name_systematic
;
 ?
;
_space_group_IT_number 4
_symmetry_cell_setting monoclinic
_symmetry_Int_Tables_number 4
_symmetry_space_group_name_Hall 'P 2yb'
_symmetry_space_group_name_H-M 'P 1 21 1'
_atom_sites_solution_hydrogens geom
_audit_creation_date 2014-09-26T23:33:30-00:00
_audit_creation_method 'WinGX routine CIF_UPDATE'
_audit_update_record
;
2015-09-22 deposited with the CCDC.
2015-11-03 downloaded from the CCDC.
;
_cell_angle_alpha 90
_cell_angle_beta 91.139(4)
_cell_angle_gamma 90
_cell_formula_units_Z 2
_cell_length_a 5.9539(2)
_cell_length_b 5.7856(2)
_cell_length_c 25.9610(11)
_cell_measurement_reflns_used 3508
_cell_measurement_temperature 150(2)
_cell_measurement_theta_max 29.4111
_cell_measurement_theta_min 2.3493
_cell_measurement_wavelength 0.71073
_cell_volume 894.10(6)
_computing_cell_refinement
;
        CrysAlisPro, Agilent Technologies,
        Version 1.171.35.15 (release 03-08-2011 CrysAlis171 .NET)
        (compiled Aug  3 2011,13:03:54)
;
_computing_data_collection
;
        CrysAlisPro, Agilent Technologies,
        Version 1.171.35.15 (release 03-08-2011 CrysAlis171 .NET)
        (compiled Aug  3 2011,13:03:54)
;
_computing_data_reduction
;
        CrysAlisPro, Agilent Technologies,
        Version 1.171.35.15 (release 03-08-2011 CrysAlis171 .NET)
        (compiled Aug  3 2011,13:03:54)
;
_computing_molecular_graphics 'Ortep-3 for Windows (Farrugia, 1997)'
_computing_publication_material 'WinGX publication routines (Farrugia, 1999)'
_computing_structure_refinement 'SHELXL-2013 (Sheldrick, 2013)'
_computing_structure_solution 'SHELXS-97 (Sheldrick, 2008)'
_diffrn_ambient_temperature 150(2)
_diffrn_detector_area_resol_mean 10.4186
_diffrn_measured_fraction_theta_full 0.999
_diffrn_measured_fraction_theta_max 0.996
_diffrn_measurement_device_type 'Xcalibur, Atlas, Gemini ultra'
_diffrn_measurement_method '\w scans'
_diffrn_orient_matrix_UB_11 -0.0590431
_diffrn_orient_matrix_UB_12 -0.1046955
_diffrn_orient_matrix_UB_13 0.0041237
_diffrn_orient_matrix_UB_21 0.0000415
_diffrn_orient_matrix_UB_22 0.0226038
_diffrn_orient_matrix_UB_23 0.0268524
_diffrn_orient_matrix_UB_31 -0.103506
_diffrn_orient_matrix_UB_32 0.0596455
_diffrn_orient_matrix_UB_33 -0.0029357
_diffrn_radiation_monochromator graphite
_diffrn_radiation_probe x-ray
_diffrn_radiation_type MoK\a
_diffrn_radiation_wavelength 0.71073
_diffrn_reflns_av_R_equivalents 0.0358
_diffrn_reflns_av_unetI/netI 0.0774
_diffrn_reflns_Laue_measured_fraction_full 0.999
_diffrn_reflns_Laue_measured_fraction_max 0.996
_diffrn_reflns_limit_h_max 7
_diffrn_reflns_limit_h_min -7
_diffrn_reflns_limit_k_max 6
_diffrn_reflns_limit_k_min -7
_diffrn_reflns_limit_l_max 33
_diffrn_reflns_limit_l_min -32
_diffrn_reflns_number 7869
_diffrn_reflns_point_group_measured_fraction_full 0.975
_diffrn_reflns_point_group_measured_fraction_max 0.951
_diffrn_reflns_theta_full 25.242
_diffrn_reflns_theta_max 27.102
_diffrn_reflns_theta_min 2.354
_exptl_absorpt_coefficient_mu 0.116
_exptl_absorpt_correction_T_max 1
_exptl_absorpt_correction_T_min 0.81004
_exptl_absorpt_correction_type multi-scan
_exptl_absorpt_process_details
;
        CrysAlisPro, Agilent Technologies,
        Version 1.171.35.15 (release 03-08-2011 CrysAlis171 .NET)
        (compiled Aug  3 2011,13:03:54)
        Empirical absorption correction using spherical harmonics,
 implemented in SCALE3 ABSPACK scaling algorithm.
;
_exptl_crystal_colour Yellow
_exptl_crystal_density_diffrn 1.491
_exptl_crystal_density_method 'not measured'
_exptl_crystal_description prism
_exptl_crystal_F_000 420
_exptl_crystal_size_max 0.4354
_exptl_crystal_size_mid 0.1852
_exptl_crystal_size_min 0.0663
_refine_diff_density_max 0.185
_refine_diff_density_min -0.204
_refine_diff_density_rms 0.046
_refine_ls_abs_structure_details
;
 Flack x determined using 1196 quotients [(I+)-(I-)]/[(I+)+(I-)]
 (Parsons and Flack (2004), Acta Cryst. A60, s61).
;
_refine_ls_abs_structure_Flack -1.4(7)
_refine_ls_extinction_method none
_refine_ls_goodness_of_fit_ref 1.098
_refine_ls_hydrogen_treatment constr
_refine_ls_matrix_type full
_refine_ls_number_parameters 263
_refine_ls_number_reflns 3770
_refine_ls_number_restraints 1
_refine_ls_restrained_S_all 1.098
_refine_ls_R_factor_all 0.0557
_refine_ls_R_factor_gt 0.0417
_refine_ls_shift/su_max 0
_refine_ls_shift/su_mean 0
_refine_ls_structure_factor_coef Fsqd
_refine_ls_weighting_details 'w=1/[\s^2^(Fo^2^)+(0.0332P)^2^+0.2640P] where P=(Fo^2^+2Fc^2^)/3'
_refine_ls_weighting_scheme calc
_refine_ls_wR_factor_gt 0.0815
_refine_ls_wR_factor_ref 0.0978
_reflns_number_gt 3232
_reflns_number_total 3770
_reflns_threshold_expression 'I > 2\s(I)'
_cod_data_source_file c5ra19192k2.cif
_cod_data_source_block triazorib
_cod_original_sg_symbol_H-M 'P 21'
_cod_database_code 7223207

loop_
_symmetry_equiv_pos_as_xyz
'x, y, z'
'-x, y+1/2, -z'

loop_
_atom_site_label
_atom_site_type_symbol
_atom_site_fract_x
_atom_site_fract_y
_atom_site_fract_z
_atom_site_U_iso_or_equiv
_atom_site_adp_type
_atom_site_occupancy
_atom_site_calc_flag
O4 O 0.5397(3) 0.0926(3) 0.31742(8) 0.0213(5) Uani 1 d
O5 O 0.7264(4) -0.3414(4) 0.37896(8) 0.0296(6) Uani 1 d
O1 O 0.8215(4) 0.4351(4) 0.07951(10) 0.0312(6) Uani 1 d
O7 O 0.1473(4) 0.0538(4) 0.31366(9) 0.0280(5) Uani 1 d
O3 O 1.1611(4) 0.3358(4) 0.02270(10) 0.0340(6) Uani 1 d
H3 H 1.055 0.4173 0.0334 0.051 Uiso 1 calc
O6 O 0.4368(4) -0.1808(5) 0.42204(9) 0.0319(6) Uani 1 d
O2 O 0.9794(4) -0.3287(4) 0.19703(9) 0.0339(6) Uani 1 d
N3 N 0.5804(5) -0.0161(5) 0.20879(10) 0.0234(6) Uani 1 d
N2 N 0.4439(5) 0.1685(5) 0.20113(11) 0.0286(7) Uani 1 d
N1 N 0.5271(5) 0.2959(5) 0.16407(11) 0.0279(6) Uani 1 d
C14 C 0.3642(5) -0.1858(6) 0.36985(12) 0.0249(7) Uani 1 d
H14 H 0.2217 -0.2759 0.3657 0.03 Uiso 1 calc
C12 C 0.6225(5) -0.1282(5) 0.29986(12) 0.0214(7) Uani 1 d
H12 H 0.79 -0.1217 0.2979 0.026 Uiso 1 calc
C8 C 1.1915(5) 0.1528(6) 0.05418(12) 0.0259(7) Uani 1 d
C9 C 1.0474(6) 0.1023(5) 0.09499(12) 0.0216(7) Uani 1 d
C2 C 0.7186(5) 0.1924(6) 0.14820(12) 0.0225(7) Uani 1 d
C10 C 1.0898(5) -0.0972(6) 0.12502(13) 0.0215(7) Uani 1 d
C3 C 0.7555(5) -0.0045(6) 0.17628(12) 0.0213(7) Uani 1 d
C1 C 0.8604(5) 0.2598(5) 0.10542(12) 0.0231(7) Uani 1 d
C13 C 0.5572(5) -0.3029(6) 0.34079(12) 0.0236(7) Uani 1 d
H13 H 0.5065 -0.4517 0.3248 0.028 Uiso 1 calc
C15 C 0.3405(5) 0.0537(6) 0.34549(13) 0.0245(7) Uani 1 d
H15 H 0.3262 0.1733 0.373 0.029 Uiso 1 calc
C4 C 0.9446(5) -0.1623(5) 0.16926(13) 0.0239(7) Uani 1 d
C7 C 1.3748(6) 0.0096(6) 0.04451(14) 0.0295(8) Uani 1 d
H7 H 1.4728 0.0445 0.0171 0.035 Uiso 1 calc
C5 C 1.2710(6) -0.2369(6) 0.11485(13) 0.0271(8) Uani 1 d
H5 H 1.2988 -0.3705 0.1353 0.033 Uiso 1 calc
C11 C 0.5243(5) -0.1911(6) 0.24713(12) 0.0238(7) Uani 1 d
H11A H 0.584 -0.3428 0.2363 0.029 Uiso 1 calc
H11B H 0.359 -0.2045 0.2493 0.029 Uiso 1 calc
C17 C 0.6743(6) -0.2194(6) 0.42506(12) 0.0276(8) Uani 1 d
C6 C 1.4129(6) -0.1829(6) 0.07487(13) 0.0278(8) Uani 1 d
H6 H 1.5381 -0.2796 0.0683 0.033 Uiso 1 calc
C16 C 0.0841(6) 0.2781(6) 0.29552(15) 0.0316(8) Uani 1 d
H16A H -0.0512 0.2657 0.2736 0.047 Uiso 1 calc
H16B H 0.2067 0.3438 0.2756 0.047 Uiso 1 calc
H16C H 0.0536 0.3785 0.325 0.047 Uiso 1 calc
C18 C 0.8015(7) 0.0063(7) 0.42847(15) 0.0369(9) Uani 1 d
H18A H 0.7635 0.0862 0.4604 0.055 Uiso 1 calc
H18B H 0.7601 0.1038 0.3989 0.055 Uiso 1 calc
H18C H 0.9633 -0.0246 0.4283 0.055 Uiso 1 calc
C19 C 0.7247(7) -0.3755(8) 0.47038(14) 0.0449(11) Uani 1 d
H19A H 0.6895 -0.2947 0.5024 0.067 Uiso 1 calc
H19B H 0.8842 -0.4173 0.4708 0.067 Uiso 1 calc
H19C H 0.6332 -0.5158 0.4674 0.067 Uiso 1 calc

loop_
_atom_site_aniso_label
_atom_site_aniso_U_11
_atom_site_aniso_U_22
_atom_site_aniso_U_33
_atom_site_aniso_U_23
_atom_site_aniso_U_13
_atom_site_aniso_U_12
O4 0.0185(11) 0.0174(11) 0.0281(12) -0.0023(9) 0.0006(9) -0.0048(9)
O5 0.0344(14) 0.0325(14) 0.0217(11) -0.0015(10) -0.0027(10) 0.0110(11)
O1 0.0310(14) 0.0263(13) 0.0365(14) 0.0080(11) 0.0020(11) 0.0078(10)
O7 0.0197(12) 0.0222(12) 0.0419(14) 0.0004(11) -0.0023(10) -0.0008(10)
O3 0.0337(14) 0.0333(14) 0.0350(14) 0.0096(12) 0.0057(11) 0.0073(11)
O6 0.0296(13) 0.0418(15) 0.0244(12) 0.0022(12) 0.0049(10) 0.0021(11)
O2 0.0379(14) 0.0269(13) 0.0370(14) 0.0115(12) 0.0003(12) 0.0093(12)
N3 0.0252(15) 0.0233(14) 0.0216(14) 0.0008(11) -0.0023(12) 0.0044(11)
N2 0.0280(15) 0.0278(15) 0.0299(15) 0.0003(13) 0.0000(13) 0.0099(13)
N1 0.0294(15) 0.0283(16) 0.0260(15) 0.0011(13) 0.0008(12) 0.0077(13)
C14 0.0239(17) 0.0216(17) 0.0293(18) -0.0003(15) 0.0028(14) -0.0061(14)
C12 0.0192(16) 0.0182(16) 0.0268(17) -0.0020(13) 0.0020(14) -0.0007(13)
C8 0.0264(18) 0.0273(18) 0.0239(17) -0.0009(15) -0.0047(14) 0.0009(15)
C9 0.0223(16) 0.0189(16) 0.0234(16) -0.0024(13) -0.0050(13) 0.0042(12)
C2 0.0227(16) 0.0202(17) 0.0244(16) -0.0013(14) -0.0056(13) 0.0070(13)
C10 0.0244(17) 0.0175(16) 0.0224(16) -0.0022(12) -0.0068(13) 0.0034(13)
C3 0.0202(17) 0.0227(17) 0.0209(16) -0.0016(13) -0.0059(13) 0.0012(13)
C1 0.0259(18) 0.0187(16) 0.0243(17) 0.0010(13) -0.0063(14) 0.0033(13)
C13 0.0275(17) 0.0204(17) 0.0229(16) -0.0002(14) -0.0008(14) -0.0023(14)
C15 0.0192(16) 0.0264(18) 0.0280(17) -0.0015(15) 0.0018(14) -0.0018(14)
C4 0.0269(17) 0.0195(17) 0.0249(17) 0.0004(14) -0.0072(14) 0.0006(14)
C7 0.0246(19) 0.037(2) 0.0275(18) -0.0065(16) 0.0018(15) 0.0009(16)
C5 0.0283(19) 0.0228(18) 0.0299(18) -0.0019(14) -0.0065(15) 0.0066(15)
C11 0.0256(17) 0.0210(17) 0.0246(17) 0.0010(14) -0.0012(14) -0.0022(14)
C17 0.0300(19) 0.0300(19) 0.0229(17) 0.0000(15) 0.0011(14) 0.0054(15)
C6 0.0258(18) 0.0271(19) 0.0303(18) -0.0078(16) -0.0049(14) 0.0077(15)
C16 0.0238(18) 0.0225(18) 0.048(2) 0.0024(17) -0.0052(16) 0.0024(14)
C18 0.037(2) 0.040(2) 0.033(2) -0.0013(17) -0.0065(17) -0.0003(17)
C19 0.060(3) 0.046(3) 0.029(2) 0.0058(18) 0.0014(19) 0.011(2)

loop_
_atom_type_symbol
_atom_type_description
_atom_type_scat_dispersion_real
_atom_type_scat_dispersion_imag
_atom_type_scat_source
C C 0.0033 0.0016 'International Tables Vol C Tables 4.2.6.8 and 6.1.1.4'
H H 0 0 'International Tables Vol C Tables 4.2.6.8 and 6.1.1.4'
N N 0.0061 0.0033 'International Tables Vol C Tables 4.2.6.8 and 6.1.1.4'
O O 0.0106 0.006 'International Tables Vol C Tables 4.2.6.8 and 6.1.1.4'

loop_
_exptl_crystal_face_index_h
_exptl_crystal_face_index_k
_exptl_crystal_face_index_l
_exptl_crystal_face_perp_dist
0 0 1 0.04
0 0 -1 0.0263
0 -2 -1 0.2127
0 2 1 0.2127
4 0 3 0.0847
-4 0 -3 0.0847

loop_
_geom_angle_atom_site_label_1
_geom_angle_atom_site_label_2
_geom_angle_atom_site_label_3
_geom_angle
C15 O4 C12 108.3(2)
C13 O5 C17 110.2(2)
C15 O7 C16 113.7(2)
C8 O3 H3 109.5
C14 O6 C17 109.4(2)
N2 N3 C3 109.7(3)
N2 N3 C11 120.1(3)
C3 N3 C11 130.3(3)
N1 N2 N3 108.4(3)
N2 N1 C2 107.7(3)
O6 C14 C15 113.7(3)
O6 C14 C13 105.1(3)
C15 C14 C13 105.0(2)
O6 C14 H14 110.9
C15 C14 H14 110.9
C13 C14 H14 110.9
O4 C12 C11 111.6(3)
O4 C12 C13 105.8(2)
C11 C12 C13 111.7(3)
O4 C12 H12 109.2
C11 C12 H12 109.2
C13 C12 H12 109.2
O3 C8 C7 116.9(3)
O3 C8 C9 122.9(3)
C7 C8 C9 120.1(3)
C8 C9 C10 118.7(3)
C8 C9 C1 119.1(3)
C10 C9 C1 122.2(3)
N1 C2 C3 109.4(3)
N1 C2 C1 127.9(3)
C3 C2 C1 122.5(3)
C5 C10 C9 120.4(3)
C5 C10 C4 117.7(3)
C9 C10 C4 121.9(3)
N3 C3 C2 104.8(3)
N3 C3 C4 130.5(3)
C2 C3 C4 124.7(3)
O1 C1 C2 121.8(3)
O1 C1 C9 122.9(3)
C2 C1 C9 115.2(3)
O5 C13 C12 113.9(3)
O5 C13 C14 104.7(2)
C12 C13 C14 104.6(3)
O5 C13 H13 111.1
C12 C13 H13 111.1
C14 C13 H13 111.1
O7 C15 O4 112.4(3)
O7 C15 C14 108.2(3)
O4 C15 C14 106.5(2)
O7 C15 H15 109.9
O4 C15 H15 109.9
C14 C15 H15 109.9
O2 C4 C3 122.8(3)
O2 C4 C10 123.9(3)
C3 C4 C10 113.3(3)
C6 C7 C8 119.8(3)
C6 C7 H7 120.1
C8 C7 H7 120.1
C10 C5 C6 120.2(3)
C10 C5 H5 119.9
C6 C5 H5 119.9
N3 C11 C12 111.0(3)
N3 C11 H11A 109.4
C12 C11 H11A 109.4
N3 C11 H11B 109.4
C12 C11 H11B 109.4
H11A C11 H11B 108
O5 C17 O6 105.2(3)
O5 C17 C19 108.3(3)
O6 C17 C19 108.5(3)
O5 C17 C18 111.0(3)
O6 C17 C18 111.2(3)
C19 C17 C18 112.3(3)
C7 C6 C5 120.9(3)
C7 C6 H6 119.6
C5 C6 H6 119.6
O7 C16 H16A 109.5
O7 C16 H16B 109.5
H16A C16 H16B 109.5
O7 C16 H16C 109.5
H16A C16 H16C 109.5
H16B C16 H16C 109.5
C17 C18 H18A 109.5
C17 C18 H18B 109.5
H18A C18 H18B 109.5
C17 C18 H18C 109.5
H18A C18 H18C 109.5
H18B C18 H18C 109.5
C17 C19 H19A 109.5
C17 C19 H19B 109.5
H19A C19 H19B 109.5
C17 C19 H19C 109.5
H19A C19 H19C 109.5
H19B C19 H19C 109.5

loop_
_geom_bond_atom_site_label_1
_geom_bond_atom_site_label_2
_geom_bond_distance
O4 C15 1.422(4)
O4 C12 1.447(3)
O5 C13 1.417(4)
O5 C17 1.429(4)
O1 C1 1.236(4)
O7 C15 1.403(4)
O7 C16 1.428(4)
O3 C8 1.347(4)
O3 H3 0.84
O6 C14 1.414(4)
O6 C17 1.432(4)
O2 C4 1.218(4)
N3 N2 1.354(4)
N3 C3 1.356(4)
N3 C11 1.463(4)
N2 N1 1.317(4)
N1 C2 1.359(4)
C14 C15 1.529(5)
C14 C13 1.544(4)
C14 H14 1
C12 C11 1.522(4)
C12 C13 1.523(4)
C12 H12 1
C8 C7 1.397(5)
C8 C9 1.407(4)
C9 C10 1.413(4)
C9 C1 1.468(4)
C2 C3 1.368(5)
C2 C1 1.462(4)
C10 C5 1.377(4)
C10 C4 1.500(4)
C3 C4 1.463(4)
C13 H13 1
C15 H15 1
C7 C6 1.381(5)
C7 H7 0.95
C5 C6 1.387(5)
C5 H5 0.95
C11 H11A 0.99
C11 H11B 0.99
C17 C19 1.509(5)
C17 C18 1.511(5)
C6 H6 0.95
C16 H16A 0.98
C16 H16B 0.98
C16 H16C 0.98
C18 H18A 0.98
C18 H18B 0.98
C18 H18C 0.98
C19 H19A 0.98
C19 H19B 0.98
C19 H19C 0.98

loop_
_geom_hbond_atom_site_label_D
_geom_hbond_atom_site_label_H
_geom_hbond_atom_site_label_A
_geom_hbond_distance_DH
_geom_hbond_distance_HA
_geom_hbond_distance_DA
_geom_hbond_angle_DHA
O3 H3 O1 0.84 1.86 2.591(3) 145.4

loop_
_geom_torsion_atom_site_label_1
_geom_torsion_atom_site_label_2
_geom_torsion_atom_site_label_3
_geom_torsion_atom_site_label_4
_geom_torsion
C3 N3 N2 N1 0.7(4)
C11 N3 N2 N1 -178.3(3)
N3 N2 N1 C2 -0.3(4)
C17 O6 C14 C15 -97.6(3)
C17 O6 C14 C13 16.8(3)
C15 O4 C12 C11 89.9(3)
C15 O4 C12 C13 -31.8(3)
O3 C8 C9 C10 178.3(3)
C7 C8 C9 C10 -1.2(5)
O3 C8 C9 C1 -2.6(5)
C7 C8 C9 C1 178.0(3)
N2 N1 C2 C3 -0.1(4)
N2 N1 C2 C1 175.0(3)
C8 C9 C10 C5 1.0(5)
C1 C9 C10 C5 -178.1(3)
C8 C9 C10 C4 179.8(3)
C1 C9 C10 C4 0.7(5)
N2 N3 C3 C2 -0.7(3)
C11 N3 C3 C2 178.1(3)
N2 N3 C3 C4 -179.1(3)
C11 N3 C3 C4 -0.3(6)
N1 C2 C3 N3 0.5(4)
C1 C2 C3 N3 -174.9(3)
N1 C2 C3 C4 179.1(3)
C1 C2 C3 C4 3.6(5)
N1 C2 C1 O1 3.5(5)
C3 C2 C1 O1 178.0(3)
N1 C2 C1 C9 -175.2(3)
C3 C2 C1 C9 -0.6(5)
C8 C9 C1 O1 0.8(5)
C10 C9 C1 O1 179.9(3)
C8 C9 C1 C2 179.5(3)
C10 C9 C1 C2 -1.4(4)
C17 O5 C13 C12 102.1(3)
C17 O5 C13 C14 -11.6(3)
O4 C12 C13 O5 -93.3(3)
C11 C12 C13 O5 145.1(3)
O4 C12 C13 C14 20.4(3)
C11 C12 C13 C14 -101.2(3)
O6 C14 C13 O5 -3.2(3)
C15 C14 C13 O5 117.0(3)
O6 C14 C13 C12 -123.2(3)
C15 C14 C13 C12 -3.0(3)
C16 O7 C15 O4 -72.9(3)
C16 O7 C15 C14 169.8(3)
C12 O4 C15 O7 -88.4(3)
C12 O4 C15 C14 29.9(3)
O6 C14 C15 O7 -140.4(3)
C13 C14 C15 O7 105.2(3)
O6 C14 C15 O4 98.6(3)
C13 C14 C15 O4 -15.8(3)
N3 C3 C4 O2 -6.4(6)
C2 C3 C4 O2 175.5(3)
N3 C3 C4 C10 174.0(3)
C2 C3 C4 C10 -4.1(5)
C5 C10 C4 O2 1.2(5)
C9 C10 C4 O2 -177.7(3)
C5 C10 C4 C3 -179.2(3)
C9 C10 C4 C3 1.9(4)
O3 C8 C7 C6 -178.9(3)
C9 C8 C7 C6 0.5(5)
C9 C10 C5 C6 -0.2(5)
C4 C10 C5 C6 -179.0(3)
N2 N3 C11 C12 -88.8(3)
C3 N3 C11 C12 92.4(4)
O4 C12 C11 N3 59.2(3)
C13 C12 C11 N3 177.5(2)
C13 O5 C17 O6 21.9(3)
C13 O5 C17 C19 137.7(3)
C13 O5 C17 C18 -98.5(3)
C14 O6 C17 O5 -24.0(3)
C14 O6 C17 C19 -139.7(3)
C14 O6 C17 C18 96.3(3)
C8 C7 C6 C5 0.3(5)
C10 C5 C6 C7 -0.4(5)
